data_2103844
loop_
_publ_author_name
'Zakaria, Choudhury M.'
'Ferguson, George'
'Lough, Alan J.'
'Glidewell, Christopher'

_publ_section_title
;
 (1<i>R</i>,3<i>S</i>)-Camphoric acid as a building block in
 supramolecular chemistry: adducts with organic polyamines
;
_journal_issue 1
_journal_name_full 'Acta Crystallographica Section B'
_journal_page_first 118
_journal_page_last 131
_journal_paper_doi 10.1107/S0108768102022358
_journal_volume 59
_journal_year 2003
_chemical_formula_moiety 'C10 H16 O4, C10 H8 N2'
_chemical_formula_sum 'C20 H24 N2 O4'
_chemical_formula_weight 356.41
_chemical_name_systematic
;
(1R,3S)-Camphoric acid--4,4'-bipyridyl (1/1)
;
_space_group_IT_number 152
_symmetry_cell_setting trigonal
_symmetry_space_group_name_Hall 'P 31 2"'
_symmetry_space_group_name_H-M 'P 31 2 1'
_atom_sites_solution_hydrogens geom
_atom_sites_solution_primary direct
_atom_sites_solution_secondary difmap
_cell_angle_alpha 90.00
_cell_angle_beta 90.00
_cell_angle_gamma 120.00
_cell_formula_units_Z 3
_cell_length_a 6.7302(10)
_cell_length_b 6.7302(10)
_cell_length_c 34.345(7)
_cell_measurement_reflns_used 1103
_cell_measurement_temperature 150.0(10)
_cell_measurement_theta_max 26.00
_cell_measurement_theta_min 3.50
_cell_volume 1347.3(4)
_computing_cell_refinement 'DENZO-SMN (Otwinowski & Minor, 1997)'
_computing_data_collection 'Kappa-CCD server software (Nonius, 1997)'
_computing_data_reduction 'DENZO-SMN (Otwinowski & Minor, 1997)'
_computing_molecular_graphics 'PLATON (Spek, 2002)'
_computing_publication_material 'SHELXL-97 (Sheldrick, 1997a) and  PRPKAPPA (Ferguson, 1999)'
_computing_structure_refinement 'SHELXL-97 (Sheldrick, 1997a)'
_computing_structure_solution 'SHELXS-97 (Sheldrick, 1997b)'
_diffrn_ambient_temperature 150.0(10)
_diffrn_measured_fraction_theta_full 0.993
_diffrn_measured_fraction_theta_max 0.993
_diffrn_measurement_device_type Kappa-CCD
_diffrn_measurement_method '\f scans, and \w scans with \k offsets'
_diffrn_radiation_monochromator graphite
_diffrn_radiation_source 'fine-focus sealed X-ray tube'
_diffrn_radiation_type 'Mo K\a'
_diffrn_radiation_wavelength 0.71073
_diffrn_reflns_av_R_equivalents 0.034
_diffrn_reflns_av_sigmaI/netI 0.0410
_diffrn_reflns_limit_h_max 8
_diffrn_reflns_limit_h_min 0
_diffrn_reflns_limit_k_max 0
_diffrn_reflns_limit_k_min -6
_diffrn_reflns_limit_l_max 42
_diffrn_reflns_limit_l_min -41
_diffrn_reflns_number 4738
_diffrn_reflns_theta_full 26.00
_diffrn_reflns_theta_max 26.00
_diffrn_reflns_theta_min 3.50
_diffrn_standards_decay_% 0
_exptl_absorpt_coefficient_mu 0.092
_exptl_absorpt_correction_type none
_exptl_crystal_colour colourless
_exptl_crystal_density_diffrn 1.318
_exptl_crystal_density_method 'not measured'
_exptl_crystal_description block
_exptl_crystal_F_000 570
_exptl_crystal_size_max 0.35
_exptl_crystal_size_mid 0.32
_exptl_crystal_size_min 0.30
_refine_diff_density_max 0.154
_refine_diff_density_min -0.168
_refine_ls_extinction_coef 0.014(4)
_refine_ls_extinction_expression Fc^*^=kFc[1+0.001xFc^2^\l^3^/sin(2\q)]^-1/4^
_refine_ls_extinction_method SHELXL
_refine_ls_goodness_of_fit_ref 1.050
_refine_ls_hydrogen_treatment constr
_refine_ls_matrix_type full
_refine_ls_number_parameters 164
_refine_ls_number_reflns 1103
_refine_ls_number_restraints 14
_refine_ls_restrained_S_all 1.080
_refine_ls_R_factor_all 0.0535
_refine_ls_R_factor_gt 0.0382
_refine_ls_shift/su_max 0.000
_refine_ls_shift/su_mean 0.000
_refine_ls_structure_factor_coef Fsqd
_refine_ls_weighting_details 'w=1/[\s^2^(Fo^2^)+(0.0528P)^2^+0.1310P] where P=(Fo^2^+2Fc^2^)/3'
_refine_ls_weighting_scheme calc
_refine_ls_wR_factor_gt 0.0903
_refine_ls_wR_factor_ref 0.0972
_reflns_number_gt 889
_reflns_number_total 1103
_reflns_threshold_expression >2\s(I)
_cod_data_source_file na0144.cif
_cod_data_source_block II
_cod_original_sg_symbol_Hall 'P 31 2" '
_cod_database_code 2103844
_cod_database_fobs_code 2103844

loop_
_symmetry_equiv_pos_as_xyz
'x, y, z'
'-y, x-y, z+1/3'
'-x+y, -x, z+2/3'
'y, x, -z'
'-x, -x+y, -z+1/3'
'x-y, -y, -z+2/3'

loop_
_atom_site_label
_atom_site_fract_x
_atom_site_fract_y
_atom_site_fract_z
_atom_site_U_iso_or_equiv
_atom_site_adp_type
_atom_site_calc_flag
_atom_site_refinement_flags
_atom_site_occupancy
_atom_site_disorder_assembly
_atom_site_disorder_group
_atom_site_type_symbol
N11 0.2756(3) 0.8545(3) 0.03353(6) 0.0397(5) Uani d . 1 . . N
C12 0.3888(5) 0.7900(4) 0.05797(7) 0.0439(7) Uani d . 1 . . C
C13 0.5044(4) 0.6790(4) 0.04619(7) 0.0410(6) Uani d . 1 . . C
C14 0.5065(4) 0.6285(4) 0.00682(7) 0.0341(6) Uani d . 1 . . C
C15 0.3904(4) 0.6957(4) -0.01853(7) 0.0379(6) Uani d . 1 . . C
C16 0.2791(4) 0.8076(4) -0.00424(7) 0.0385(6) Uani d . 1 . . C
O1 -0.0775(13) 0.987(3) 0.2607(3) 0.0315(9) Uani d PD 0.50 A -1 O
O2 -0.4008(18) 0.814(3) 0.2332(6) 0.0415(16) Uani d PD 0.50 A -1 O
O3 0.0638(12) 1.0160(18) 0.0781(3) 0.0315(9) Uani d PD 0.50 A -1 O
O4 0.4268(18) 1.2500(16) 0.1072(6) 0.0415(16) Uani d PD 0.50 A -1 O
C1 -0.0779(19) 1.143(2) 0.1960(3) 0.023(2) Uani d PD 0.50 A -1 C
C2 0.0694(7) 1.0754(7) 0.16886(14) 0.0259(11) Uani d PD 0.50 A -1 C
C3 0.116(2) 1.239(2) 0.1333(3) 0.032(3) Uani d PD 0.50 A -1 C
C4 -0.1100(17) 1.2362(17) 0.1263(3) 0.031(2) Uani d PD 0.50 A -1 C
C5 -0.2383(8) 1.1667(8) 0.16558(11) 0.0308(10) Uani d PD 0.50 A -1 C
C6 -0.202(2) 0.971(2) 0.2284(4) 0.0330(10) Uani d PD 0.50 A -1 C
C7 0.0732(19) 1.3800(17) 0.2158(3) 0.033(2) Uani d PD 0.50 A -1 C
C8 0.222(2) 1.170(3) 0.1018(5) 0.0330(10) Uani d PD 0.50 A -1 C
C9 0.2941(8) 1.1174(9) 0.18698(13) 0.0372(12) Uani d PD 0.50 A -1 C
C10 -0.0720(9) 0.8244(7) 0.15685(13) 0.0359(12) Uani d PD 0.50 A -1 C
H12 0.3894 0.8227 0.0849 0.053 Uiso calc R 1 . . H
H13 0.5818 0.6373 0.0647 0.049 Uiso calc R 1 . . H
H15 0.3869 0.6652 -0.0456 0.045 Uiso calc R 1 . . H
H16 0.2019 0.8531 -0.0222 0.046 Uiso calc R 1 . . H
H3A 0.2322 1.3981 0.1417 0.038 Uiso calc PR 0.50 A -1 H
H4A -0.2009 1.1238 0.1058 0.037 Uiso calc PR 0.50 A -1 H
H4B -0.0808 1.3897 0.1182 0.037 Uiso calc PR 0.50 A -1 H
H5A -0.3834 1.0189 0.1629 0.037 Uiso calc PR 0.50 A -1 H
H5B -0.2754 1.2849 0.1742 0.037 Uiso calc PR 0.50 A -1 H
H7A 0.1556 1.4966 0.1958 0.049 Uiso calc PR 0.50 A -1 H
H7B 0.1839 1.3713 0.2332 0.049 Uiso calc PR 0.50 A -1 H
H7C -0.0246 1.4213 0.2308 0.049 Uiso calc PR 0.50 A -1 H
H9A 0.2609 1.0157 0.2094 0.056 Uiso calc PR 0.50 A -1 H
H9B 0.3836 1.2775 0.1955 0.056 Uiso calc PR 0.50 A -1 H
H9C 0.3820 1.0860 0.1677 0.056 Uiso calc PR 0.50 A -1 H
H10A -0.2181 0.7957 0.1457 0.054 Uiso calc PR 0.50 A -1 H
H10B -0.1018 0.7263 0.1797 0.054 Uiso calc PR 0.50 A -1 H
H10C 0.0129 0.7897 0.1374 0.054 Uiso calc PR 0.50 A -1 H
H1 -0.1616 0.8287 0.2752 0.040 Uiso d P 0.50 . . H
H3 0.1616 0.9903 0.0581 0.040 Uiso d P 0.50 . . H

loop_
_atom_site_aniso_label
_atom_site_aniso_U_11
_atom_site_aniso_U_22
_atom_site_aniso_U_33
_atom_site_aniso_U_12
_atom_site_aniso_U_13
_atom_site_aniso_U_23
N11 0.0343(12) 0.0318(12) 0.0499(13) 0.0141(10) 0.0106(10) 0.0006(10)
C12 0.0523(17) 0.0384(14) 0.0426(14) 0.0238(13) 0.0161(12) 0.0056(12)
C13 0.0431(15) 0.0371(14) 0.0453(14) 0.0220(12) 0.0091(12) 0.0039(12)
C14 0.0238(12) 0.0237(12) 0.0466(14) 0.0058(10) 0.0058(10) -0.0035(10)
C15 0.0289(13) 0.0339(13) 0.0455(14) 0.0117(11) -0.0033(11) -0.0120(11)
C16 0.0293(13) 0.0339(14) 0.0492(14) 0.0134(12) -0.0028(11) -0.0059(12)
O1 0.0303(11) 0.028(4) 0.040(3) 0.0167(13) 0.0034(13) -0.0028(13)
O2 0.019(2) 0.044(2) 0.053(6) 0.010(2) -0.008(3) -0.001(3)
O3 0.0303(11) 0.028(4) 0.040(3) 0.0167(13) 0.0034(13) -0.0028(13)
O4 0.019(2) 0.044(2) 0.053(6) 0.010(2) -0.008(3) -0.001(3)
C1 0.023(4) 0.025(5) 0.025(4) 0.016(4) 0.002(3) 0.005(3)
C2 0.027(3) 0.027(2) 0.023(2) 0.013(2) 0.000(3) -0.001(2)
C3 0.030(5) 0.028(5) 0.037(5) 0.014(4) -0.003(4) 0.007(4)
C4 0.034(4) 0.036(6) 0.028(4) 0.021(4) 0.002(3) 0.005(3)
C5 0.027(2) 0.029(3) 0.039(3) 0.016(2) 0.002(2) 0.001(2)
C6 0.024(2) 0.029(4) 0.044(2) 0.012(4) 0.0007(19) -0.010(4)
C7 0.032(4) 0.025(4) 0.036(5) 0.010(3) 0.009(3) -0.003(3)
C8 0.024(2) 0.029(4) 0.044(2) 0.012(4) 0.0007(19) -0.010(4)
C9 0.030(3) 0.054(3) 0.034(3) 0.026(2) -0.005(2) 0.000(2)
C10 0.051(4) 0.030(3) 0.031(3) 0.023(3) 0.002(2) 0.003(2)

loop_
_atom_type_symbol
_atom_type_description
_atom_type_scat_dispersion_real
_atom_type_scat_dispersion_imag
_atom_type_scat_source
C C 0.0033 0.0016 'International Tables Vol C Tables 4.2.6.8 and 6.1.1.4'
H H 0.0000 0.0000 'International Tables Vol C Tables 4.2.6.8 and 6.1.1.4'
N N 0.0061 0.0033 'International Tables Vol C Tables 4.2.6.8 and 6.1.1.4'
O O 0.0106 0.0060 'International Tables Vol C Tables 4.2.6.8 and 6.1.1.4'

loop_
_geom_angle_atom_site_label_1
_geom_angle_atom_site_label_2
_geom_angle_atom_site_label_3
_geom_angle_site_symmetry_3
_geom_angle
_geom_angle_publ_flag
C16 N11 C12 . 116.8(2) no
N11 C12 C13 . 123.7(2) no
N11 C12 H12 . 118.1 no
C13 C12 H12 . 118.1 no
C12 C13 C14 . 119.5(2) no
C12 C13 H13 . 120.3 no
C14 C13 H13 . 120.3 no
C15 C14 C13 . 116.9(2) no
C15 C14 C14 4 122.3(3) no
C13 C14 C14 4 120.8(3) no
C14 C15 C16 . 119.9(2) no
C14 C15 H15 . 120.1 no
C16 C15 H15 . 120.1 no
N11 C16 C15 . 123.2(2) no
N11 C16 H16 . 118.4 no
C15 C16 H16 . 118.4 no
C6 O1 H1 . 107.9 no
C8 O3 H3 . 102.2 no
C6 C1 C7 . 107.0(8) no
C6 C1 C5 . 114.9(9) no
C7 C1 C5 . 108.7(9) no
C6 C1 C2 . 113.2(11) no
C7 C1 C2 . 111.7(7) no
C5 C1 C2 . 101.5(6) no
C10 C2 C9 . 109.2(4) no
C10 C2 C3 . 111.3(6) no
C9 C2 C3 . 110.9(6) no
C10 C2 C1 . 110.2(5) no
C9 C2 C1 . 114.3(5) no
C3 C2 C1 . 100.8(4) no
C8 C3 C4 . 120.5(9) no
C8 C3 C2 . 107.5(12) no
C4 C3 C2 . 105.4(7) no
C8 C3 H3A . 107.6 no
C4 C3 H3A . 107.6 no
C2 C3 H3A . 107.6 no
C3 C4 C5 . 105.6(7) no
C3 C4 H4A . 110.6 no
C5 C4 H4A . 110.6 no
C3 C4 H4B . 110.6 no
C5 C4 H4B . 110.6 no
H4A C4 H4B . 108.7 no
C4 C5 C1 . 107.7(7) no
C4 C5 H5A . 110.2 no
C1 C5 H5A . 110.2 no
C4 C5 H5B . 110.2 no
C1 C5 H5B . 110.2 no
H5A C5 H5B . 108.5 no
O2 C6 O1 . 108.7(14) no
O2 C6 C1 . 134.3(11) no
O1 C6 C1 . 116.9(13) no
C1 C7 H7A . 109.5 no
C1 C7 H7B . 109.5 no
H7A C7 H7B . 109.5 no
C1 C7 H7C . 109.5 no
H7A C7 H7C . 109.5 no
H7B C7 H7C . 109.5 no
O4 C8 O3 . 136.6(11) no
O4 C8 C3 . 111.2(10) no
O3 C8 C3 . 111.6(14) no
C2 C9 H9A . 109.5 no
C2 C9 H9B . 109.5 no
H9A C9 H9B . 109.5 no
C2 C9 H9C . 109.5 no
H9A C9 H9C . 109.5 no
H9B C9 H9C . 109.5 no
C2 C10 H10A . 109.5 no
C2 C10 H10B . 109.5 no
H10A C10 H10B . 109.5 no
C2 C10 H10C . 109.5 no
H10A C10 H10C . 109.5 no
H10B C10 H10C . 109.5 no

loop_
_geom_bond_atom_site_label_1
_geom_bond_atom_site_label_2
_geom_bond_site_symmetry_2
_geom_bond_distance
_geom_bond_publ_flag
N11 C16 . 1.338(3) no
N11 C12 . 1.343(3) no
C12 C13 . 1.382(3) no
C12 H12 . 0.95 no
C13 C14 . 1.396(3) no
C13 H13 . 0.95 no
C14 C15 . 1.388(3) no
C14 C14 4 1.498(4) no
C15 C16 . 1.391(3) no
C15 H15 . 0.95 no
C16 H16 . 0.95 no
O1 C6 . 1.363(8) no
O1 H1 . 1.0471 no
O2 C6 . 1.231(8) no
O3 C8 . 1.327(8) no
O3 H3 . 1.0249 no
O4 C8 . 1.219(9) no
C1 C6 . 1.523(8) no
C1 C7 . 1.552(8) no
C1 C5 . 1.566(10) no
C1 C2 . 1.586(9) no
C2 C10 . 1.524(5) no
C2 C9 . 1.525(5) no
C2 C3 . 1.568(8) no
C3 C8 . 1.494(8) no
C3 C4 . 1.529(9) no
C3 H3A . 1.00 no
C4 C5 . 1.541(8) no
C4 H4A . 0.99 no
C4 H4B . 0.99 no
C5 H5A . 0.99 no
C5 H5B . 0.99 no
C7 H7A . 0.98 no
C7 H7B . 0.98 no
C7 H7C . 0.98 no
C9 H9A . 0.98 no
C9 H9B . 0.98 no
C9 H9C . 0.98 no
C10 H10A . 0.98 no
C10 H10B . 0.98 no
C10 H10C . 0.98 no

loop_
_geom_hbond_atom_site_label_D
_geom_hbond_atom_site_label_H
_geom_hbond_atom_site_label_A
_geom_hbond_site_symmetry_A
_geom_hbond_distance_DH
_geom_hbond_distance_HA
_geom_hbond_distance_DA
_geom_hbond_angle_DHA
_geom_hbond_publ_flag
O1 H1 N11 5_555 1.05 1.69 2.732(16) 175 y
O3 H3 N11 . 1.02 1.68 2.666(10) 159 y
C15 H15 O2 3_454 0.95 2.44 3.293(19) 149 y
C15 H15 O4 4_455 0.95 2.53 3.425(19) 156 y

loop_
_geom_torsion_atom_site_label_1
_geom_torsion_atom_site_label_2
_geom_torsion_atom_site_label_3
_geom_torsion_atom_site_label_4
_geom_torsion_site_symmetry_1
_geom_torsion_site_symmetry_4
_geom_torsion
_geom_torsion_publ_flag
C16 N11 C12 C13 . . -0.5(3) no
N11 C12 C13 C14 . . 0.0(4) no
C12 C13 C14 C15 . . 0.3(3) no
C12 C13 C14 C14 . 4 -179.46(16) no
C13 C14 C15 C16 . . 0.0(3) no
C14 C14 C15 C16 4 . 179.72(14) no
C12 N11 C16 C15 . . 0.7(3) no
C14 C15 C16 N11 . . -0.5(3) no
C6 C1 C2 C10 . . 47.3(9) no
C7 C1 C2 C10 . . 168.1(7) no
C5 C1 C2 C10 . . -76.3(7) no
C6 C1 C2 C9 . . -76.0(9) no
C7 C1 C2 C9 . . 44.8(10) no
C5 C1 C2 C9 . . 160.4(5) no
C6 C1 C2 C3 . . 165.0(6) no
C7 C1 C2 C3 . . -74.2(11) no
C5 C1 C2 C3 . . 41.4(9) no
C10 C2 C3 C8 . . -54.0(9) no
C9 C2 C3 C8 . . 67.8(10) no
C1 C2 C3 C8 . . -170.8(7) no
C10 C2 C3 C4 . . 75.8(9) no
C9 C2 C3 C4 . . -162.5(7) no
C1 C2 C3 C4 . . -41.1(10) no
C8 C3 C4 C5 . . 145.5(12) no
C2 C3 C4 C5 . . 23.9(11) no
C3 C4 C5 C1 . . 3.2(11) no
C6 C1 C5 C4 . . -150.7(10) no
C7 C1 C5 C4 . . 89.6(7) no
C2 C1 C5 C4 . . -28.2(9) no
C7 C1 C6 O2 . . 136(2) no
C5 C1 C6 O2 . . 15(3) no
C2 C1 C6 O2 . . -101(3) no
C7 C1 C6 O1 . . -42.3(18) no
C5 C1 C6 O1 . . -163.0(11) no
C2 C1 C6 O1 . . 81.2(16) no
C4 C3 C8 O4 . . 157.9(15) no
C2 C3 C8 O4 . . -81(2) no
C4 C3 C8 O3 . . -30(2) no
C2 C3 C8 O3 . . 91.1(15) no
